data_7051394
_journal_name_full 'New Journal of Chemistry'
_journal_paper_doi 10.1039/a808050j
_journal_year 1999
_chemical_formula_sum 'C52 H84 Li4 N8 O8'
_chemical_formula_weight 977.03
_space_group_IT_number 15
_symmetry_cell_setting monoclinic
_symmetry_space_group_name_Hall '-C 2yc'
_symmetry_space_group_name_H-M 'C 1 2/c 1'
_cell_angle_alpha 90.00
_cell_angle_beta 105.19(2)
_cell_angle_gamma 90.00
_cell_formula_units_Z 4
_cell_length_a 21.795(6)
_cell_length_b 12.828(4)
_cell_length_c 20.754(7)
_cell_measurement_temperature 293(2)
_cell_volume 5599.8(30)
_diffrn_ambient_temperature 150
_exptl_crystal_density_diffrn 1.159
_refine_ls_R_factor_obs 0.0536
_refine_ls_wR_factor_obs 0.1177
_cod_depositor_comments
;
The following automatic conversions were performed:
'_symmetry_cell_setting' value 'Monoclinic' changed to 'monoclinic'
according to '/home/saulius/struct/CIF-dictionaries/cif_core.dic'
dictionary named 'cif_core.dic' version 2.4.1 from 2010-06-29.

Automatic conversion script
Id: cif_fix_enum 1527 2010-12-29 10:47:43Z saulius 

The following automatic conversions were performed:

'_diffrn_ambient_temperature' value '150K' was changed to '150' - the
value should be numeric and without a unit designator.

Automatic conversion script
Id: cif_fix_values 1646 2011-03-28 12:23:43Z adriana 
;
_cod_original_sg_symbol_H-M 'C 2/c'
_cod_database_code 7051394

loop_
_symmetry_equiv_pos_as_xyz
'x, y, z'
'-x, y, -z+1/2'
'x+1/2, y+1/2, z'
'-x+1/2, y+1/2, -z+1/2'
'-x, -y, -z'
'x, -y, z-1/2'
'-x+1/2, -y+1/2, -z'
'x+1/2, -y+1/2, z-1/2'

loop_
_atom_site_aniso_label
_atom_site_aniso_U_11
_atom_site_aniso_U_22
_atom_site_aniso_U_33
_atom_site_aniso_U_23
_atom_site_aniso_U_13
_atom_site_aniso_U_12
O1 0.071(3) 0.021(2) 0.066(2) 0.003(2) 0.034(2) -0.003(2)
O2 0.036(2) 0.023(2) 0.042(2) -0.001(2) 0.010(2) -0.008(2)
O3 0.074(3) 0.027(2) 0.070(3) 0.009(2) 0.016(2) 0.012(2)
O4 0.040(2) 0.022(2) 0.039(2) 0.008(2) 0.015(2) -0.003(2)
N1 0.037(3) 0.025(2) 0.039(3) 0.000(2) 0.015(2) -0.003(2)
N2 0.062(3) 0.037(3) 0.038(3) -0.002(2) 0.015(2) -0.016(3)
N3 0.036(2) 0.035(2) 0.042(3) -0.001(2) 0.015(2) -0.003(2)
N4 0.033(2) 0.020(2) 0.035(2) -0.003(2) 0.012(2) -0.003(2)
C1 0.132(6) 0.056(4) 0.037(4) -0.004(3) 0.020(4) -0.034(4)
C2 0.064(4) 0.065(4) 0.073(4) -0.023(3) 0.031(3) -0.018(4)
C3 0.049(4) 0.037(3) 0.048(4) -0.008(3) 0.011(3) -0.005(3)
C4 0.052(3) 0.035(3) 0.044(3) -0.007(3) 0.022(3) -0.016(3)
C5 0.035(3) 0.040(3) 0.047(3) -0.001(3) 0.012(2) -0.007(3)
C6 0.037(3) 0.029(3) 0.042(3) 0.003(2) 0.016(3) 0.000(2)
C7 0.034(3) 0.028(3) 0.033(3) -0.002(2) 0.011(2) -0.002(2)
C8 0.045(3) 0.034(3) 0.042(3) 0.000(3) 0.014(3) 0.000(3)
C9 0.040(3) 0.069(5) 0.041(3) -0.003(3) 0.020(3) 0.002(3)
C10 0.042(3) 0.067(5) 0.044(4) 0.013(3) 0.012(3) -0.015(3)
C11 0.056(4) 0.044(3) 0.035(3) 0.012(3) 0.008(3) -0.011(3)
C12 0.045(3) 0.035(3) 0.032(3) 0.004(3) 0.010(3) -0.004(3)
C13 0.102(5) 0.032(4) 0.093(5) 0.008(3) 0.037(4) 0.002(3)
C14 0.041(4) 0.051(4) 0.077(4) 0.001(3) 0.029(3) -0.007(3)
C15 0.046(3) 0.045(3) 0.043(3) -0.007(3) 0.014(3) -0.013(3)
C16 0.040(3) 0.038(3) 0.045(3) -0.002(3) 0.015(3) -0.011(3)
C17 0.047(3) 0.027(3) 0.045(3) 0.002(2) 0.012(3) -0.003(3)
C18 0.043(3) 0.029(3) 0.045(3) -0.001(3) 0.015(2) -0.001(3)
C19 0.029(3) 0.028(3) 0.036(3) 0.001(2) 0.009(2) 0.004(2)
C20 0.032(3) 0.035(3) 0.030(3) 0.005(3) 0.014(2) 0.008(3)
C21 0.040(3) 0.054(4) 0.035(3) 0.005(3) 0.013(3) 0.005(3)
C22 0.045(4) 0.083(5) 0.048(4) 0.002(3) 0.017(3) 0.006(4)
C23 0.051(4) 0.095(6) 0.039(4) 0.020(4) 0.009(3) 0.036(4)
C24 0.075(5) 0.066(4) 0.050(4) 0.019(4) 0.017(4) 0.034(4)
C25 0.050(4) 0.045(4) 0.041(3) 0.012(3) 0.015(3) 0.014(3)
C26 0.138(7) 0.029(4) 0.111(6) 0.026(4) 0.041(5) 0.017(4)

loop_
_atom_site_label
_atom_site_type_symbol
_atom_site_fract_x
_atom_site_fract_y
_atom_site_fract_z
_atom_site_U_iso_or_equiv
_atom_site_thermal_displace_type
_atom_site_occupancy
_atom_site_calc_flag
_atom_site_refinement_flags
_atom_site_disorder_group
Li1 Li 0.5398(4) -0.2243(6) 0.3154(4) 0.038(2) Uiso 1 d . .
Li2 Li 0.4343(4) -0.1039(6) 0.2766(4) 0.038(2) Uiso 1 d . .
O1 O 0.4040(2) -0.5570(2) 0.2750(2) 0.0496(10) Uani 1 d . .
O2 O 0.45062(13) -0.2493(2) 0.29149(14) 0.0338(8) Uani 1 d . .
O3 O 0.4333(2) 0.2164(3) 0.1252(2) 0.0574(11) Uani 1 d . .
O4 O 0.43672(13) -0.0860(2) 0.18778(14) 0.0324(8) Uani 1 d . .
N1 N 0.3868(2) -0.3242(3) 0.1944(2) 0.0327(10) Uani 1 d . .
N2 N 0.4194(2) -0.3301(3) 0.0656(2) 0.0451(12) Uani 1 d . .
N3 N 0.6484(2) -0.0060(3) 0.1982(2) 0.0367(10) Uani 1 d . .
N4 N 0.5136(2) -0.0171(3) 0.1402(2) 0.0288(10) Uani 1 d . .
C1 C 0.4013(3) -0.2863(4) -0.0017(3) 0.075(2) Uani 1 d . .
H1A H 0.3651(3) -0.2417(4) -0.0062(3) 0.113 Uiso 1 calc R .
H1B H 0.3908(3) -0.3418(4) -0.0337(3) 0.113 Uiso 1 calc R .
H1C H 0.4361(3) -0.2467(4) -0.0092(3) 0.113 Uiso 1 calc R .
C2 C 0.4744(3) -0.3976(4) 0.0716(3) 0.065(2) Uani 1 d . .
H2A H 0.5086(3) -0.3581(4) 0.0624(3) 0.097 Uiso 1 calc R .
H2B H 0.4633(3) -0.4539(4) 0.0402(3) 0.097 Uiso 1 calc R .
H2C H 0.4876(3) -0.4252(4) 0.1161(3) 0.097 Uiso 1 calc R .
C3 C 0.3667(2) -0.3882(4) 0.0793(2) 0.0449(14) Uani 1 d . .
H3A H 0.3605(2) -0.4519(4) 0.0531(2) 0.054 Uiso 1 calc R .
H3B H 0.3282(2) -0.3470(4) 0.0650(2) 0.054 Uiso 1 calc R .
C4 C 0.3770(2) -0.4160(3) 0.1518(2) 0.0419(13) Uani 1 d . .
H4A H 0.3403(2) -0.4541(3) 0.1575(2) 0.050 Uiso 1 calc R .
H4B H 0.4137(2) -0.4613(3) 0.1655(2) 0.050 Uiso 1 calc R .
C5 C 0.3282(2) -0.2643(4) 0.1877(2) 0.0408(13) Uani 1 d . .
H5A H 0.3370(2) -0.2046(4) 0.2167(2) 0.061 Uiso 1 calc R .
H5B H 0.2970(2) -0.3073(4) 0.1998(2) 0.061 Uiso 1 calc R .
H5C H 0.3123(2) -0.2415(4) 0.1423(2) 0.061 Uiso 1 calc R .
C6 C 0.4222(2) -0.3416(4) 0.2658(2) 0.0351(13) Uani 1 d . .
H6A H 0.4563(2) -0.3913(4) 0.2659(2) 0.042 Uiso 1 calc R .
C7 C 0.3820(2) -0.3887(4) 0.3076(2) 0.0313(12) Uani 1 d . .
C8 C 0.3530(2) -0.3278(4) 0.3453(2) 0.0401(13) Uani 1 d . .
H8A H 0.3592(2) -0.2561(4) 0.3454(2) 0.048 Uiso 1 calc R .
C9 C 0.3148(2) -0.3684(5) 0.3834(2) 0.0481(15) Uani 1 d . .
H9A H 0.2957(2) -0.3246(5) 0.4081(2) 0.058 Uiso 1 calc R .
C10 C 0.3059(2) -0.4739(5) 0.3839(3) 0.051(2) Uani 1 d . .
H10A H 0.2796(2) -0.5021(5) 0.4082(3) 0.061 Uiso 1 calc R .
C11 C 0.3355(2) -0.5384(4) 0.3487(2) 0.0455(14) Uani 1 d . .
H11A H 0.3306(2) -0.6103(4) 0.3506(2) 0.055 Uiso 1 calc R .
C12 C 0.3725(2) -0.4970(4) 0.3107(2) 0.0373(13) Uani 1 d . .
C13 C 0.3940(3) -0.6676(4) 0.2740(3) 0.074(2) Uani 1 d . .
H13A H 0.4186(3) -0.7002(4) 0.2475(3) 0.110 Uiso 1 calc R .
H13B H 0.3497(3) -0.6823(4) 0.2552(3) 0.110 Uiso 1 calc R .
H13C H 0.4069(3) -0.6942(4) 0.3188(3) 0.110 Uiso 1 calc R .
C14 C 0.7078(2) -0.0525(4) 0.1922(3) 0.054(2) Uani 1 d . .
H14A H 0.6992(2) -0.0980(4) 0.1541(3) 0.080 Uiso 1 calc R .
H14B H 0.7269(2) -0.0916(4) 0.2318(3) 0.080 Uiso 1 calc R .
H14C H 0.7364(2) 0.0016(4) 0.1865(3) 0.080 Uiso 1 calc R .
C15 C 0.6622(2) 0.0630(4) 0.2562(2) 0.0441(14) Uani 1 d . .
H15A H 0.6234(2) 0.0939(4) 0.2606(2) 0.066 Uiso 1 calc R .
H15B H 0.6909(2) 0.1168(4) 0.2504(2) 0.066 Uiso 1 calc R .
H15C H 0.6814(2) 0.0235(4) 0.2957(2) 0.066 Uiso 1 calc R .
C16 C 0.6179(2) 0.0515(4) 0.1372(2) 0.0400(13) Uani 1 d . .
H16A H 0.6201(2) 0.0102(4) 0.0987(2) 0.048 Uiso 1 calc R .
H16B H 0.6410(2) 0.1158(4) 0.1361(2) 0.048 Uiso 1 calc R .
C17 C 0.5492(2) 0.0769(3) 0.1327(2) 0.0397(13) Uani 1 d . .
H17A H 0.5472(2) 0.1264(3) 0.1673(2) 0.048 Uiso 1 calc R .
H17B H 0.5300(2) 0.1089(3) 0.0898(2) 0.048 Uiso 1 calc R .
C18 C 0.5041(2) -0.0851(3) 0.0824(2) 0.0383(13) Uani 1 d . .
H18A H 0.4807(2) -0.1457(3) 0.0891(2) 0.057 Uiso 1 calc R .
H18B H 0.5447(2) -0.1061(3) 0.0767(2) 0.057 Uiso 1 calc R .
H18C H 0.4808(2) -0.0486(3) 0.0433(2) 0.057 Uiso 1 calc R .
C19 C 0.4533(2) 0.0025(4) 0.1602(2) 0.0310(12) Uani 1 d . .
H19A H 0.4624(2) 0.0562(4) 0.1950(2) 0.037 Uiso 1 calc R .
C20 C 0.4000(2) 0.0433(4) 0.1028(2) 0.0312(12) Uani 1 d . .
C21 C 0.3573(2) -0.0271(4) 0.0643(2) 0.0424(14) Uani 1 d . .
H21A H 0.3618(2) -0.0978(4) 0.0746(2) 0.051 Uiso 1 calc R .
C22 C 0.3076(3) 0.0054(5) 0.0103(3) 0.058(2) Uani 1 d . .
H22A H 0.2795(3) -0.0428(5) -0.0150(3) 0.069 Uiso 1 calc R .
C23 C 0.3013(3) 0.1094(6) -0.0044(3) 0.062(2) Uani 1 d . .
H23A H 0.2687(3) 0.1319(6) -0.0402(3) 0.074 Uiso 1 calc R .
C24 C 0.3420(3) 0.1808(5) 0.0328(3) 0.064(2) Uani 1 d . .
H24A H 0.3366(3) 0.2515(5) 0.0228(3) 0.076 Uiso 1 calc R .
C25 C 0.3914(3) 0.1477(4) 0.0852(3) 0.0451(14) Uani 1 d . .
C26 C 0.4307(3) 0.3236(4) 0.1054(3) 0.091(2) Uani 1 d . .
H26A H 0.4621(3) 0.3625(4) 0.1374(3) 0.137 Uiso 1 calc R .
H26B H 0.3893(3) 0.3512(4) 0.1031(3) 0.137 Uiso 1 calc R .
H26C H 0.4391(3) 0.3289(4) 0.0623(3) 0.137 Uiso 1 calc R .

loop_
_geom_bond_atom_site_label_1
_geom_bond_atom_site_label_2
_geom_bond_distance
_geom_bond_site_symmetry_2
_geom_bond_publ_flag
Li1 O4 1.852(8) 2_655 ?
Li1 O2 1.903(8) . ?
Li1 N1 2.101(8) 2_655 ?
Li1 O2 2.303(8) 2_655 ?
Li1 C6 2.553(9) 2_655 ?
Li1 Li2 2.629(11) 2_655 ?
Li1 Li2 2.712(11) . ?
Li1 Li1 2.811(15) 2_655 ?
Li2 O4 1.872(8) . ?
Li2 O2 1.909(8) . ?
Li2 N4 2.118(8) 2_655 ?
Li2 N3 2.365(8) 2_655 ?
Li2 Li1 2.629(11) 2_655 ?
Li2 Li2 3.33(2) 2_655 ?
O1 C12 1.374(5) . ?
O1 C13 1.434(6) . ?
O2 C6 1.377(5) . ?
O2 Li1 2.303(8) 2_655 ?
O3 C25 1.379(6) . ?
O3 C26 1.432(6) . ?
O4 C19 1.363(5) . ?
O4 Li1 1.852(8) 2_655 ?
N1 C4 1.454(5) . ?
N1 C5 1.465(5) . ?
N1 C6 1.496(5) . ?
N1 Li1 2.101(8) 2_655 ?
N2 C2 1.457(6) . ?
N2 C3 1.458(6) . ?
N2 C1 1.459(6) . ?
N3 C15 1.459(5) . ?
N3 C14 1.460(6) . ?
N3 C16 1.466(6) . ?
N3 Li2 2.365(8) 2_655 ?
N4 C18 1.452(5) . ?
N4 C17 1.464(5) . ?
N4 C19 1.500(5) . ?
N4 Li2 2.118(8) 2_655 ?
C3 C4 1.506(6) . ?
C6 C7 1.512(6) . ?
C6 Li1 2.552(9) 2_655 ?
C7 C8 1.370(6) . ?
C7 C12 1.408(6) . ?
C8 C9 1.391(7) . ?
C9 C10 1.368(7) . ?
C10 C11 1.371(7) . ?
C11 C12 1.373(6) . ?
C16 C17 1.510(6) . ?
C19 C20 1.523(6) . ?
C20 C25 1.388(6) . ?
C20 C21 1.389(6) . ?
C21 C22 1.402(7) . ?
C22 C23 1.368(8) . ?
C23 C24 1.365(8) . ?
C24 C25 1.382(7) . ?
